data_7245673
loop_
_publ_author_name
'Lu, Zixiu'
'Wang, Shujian'
'Zhuo, Zhu'
'Li, Guo-Ling'
'Zhu, Haomiao'
'Wang, Wei'
'Huang, You-Gui'
'Hong, Maochun'

_publ_section_title
;
 Achieving stable photoluminescence by double thiacalix[4]arene-capping:
 the lanthanide-oxo cluster core matters
;
_journal_issue 45
_journal_name_full 'RSC Advances'
_journal_page_first 29151
_journal_page_last 29161
_journal_paper_doi 10.1039/D2RA04942B
_journal_volume 12
_journal_year 2022
_chemical_formula_moiety 'C80 H136 Dy9 O42 S8, 0.5(C4 H12 O4), 2.4[C3H7NO]'
_chemical_formula_sum 'C82 H142 Dy9 O44 S8'
_chemical_formula_weight 3550.93
_space_group_crystal_system tetragonal
_space_group_IT_number 126
_space_group_name_Hall '-P 4a 2bc'
_space_group_name_H-M_alt 'P 4/n n c :2'
_atom_sites_solution_hydrogens mixed
_atom_sites_solution_primary dual
_audit_creation_date 2022-06-30
_audit_creation_method
;
Olex2 1.5-alpha
(compiled 2021.12.09 svn.r5202d8cf for OlexSys, GUI svn.r6439)
;
_audit_update_record
;
2022-07-11 deposited with the CCDC.	2022-10-03 downloaded from the CCDC.
;
_cell_angle_alpha 90
_cell_angle_beta 90
_cell_angle_gamma 90
_cell_formula_units_Z 2
_cell_length_a 13.2526(4)
_cell_length_b 13.2526(4)
_cell_length_c 46.0114(19)
_cell_measurement_reflns_used 9883
_cell_measurement_temperature 200.0
_cell_measurement_theta_max 26.92
_cell_measurement_theta_min 2.35
_cell_volume 8081.0(5)
_computing_cell_refinement 'SAINT V8.40A (Bruker, 2019)'
_computing_data_reduction 'SAINT V8.40A (Bruker, 2019)'
_computing_molecular_graphics 'Olex2 1.5-alpha (Dolomanov et al., 2009)'
_computing_publication_material 'Olex2 1.5-alpha (Dolomanov et al., 2009)'
_computing_structure_refinement 'SHELXL 2018/3 (Sheldrick, 2015)'
_computing_structure_solution 'SHELXT 2018/2 (Sheldrick, 2018)'
_diffrn_ambient_temperature 200.0
_diffrn_measured_fraction_theta_full 0.999
_diffrn_measured_fraction_theta_max 0.999
_diffrn_measurement_device_type 'CCD area detector'
_diffrn_measurement_method 'phi and omega scans'
_diffrn_radiation_monochromator graphite
_diffrn_radiation_type MoK\a
_diffrn_radiation_wavelength 0.71073
_diffrn_reflns_av_R_equivalents 0.0590
_diffrn_reflns_av_unetI/netI 0.0111
_diffrn_reflns_Laue_measured_fraction_full 0.999
_diffrn_reflns_Laue_measured_fraction_max 0.999
_diffrn_reflns_limit_h_max 17
_diffrn_reflns_limit_h_min -17
_diffrn_reflns_limit_k_max 17
_diffrn_reflns_limit_k_min -17
_diffrn_reflns_limit_l_max 59
_diffrn_reflns_limit_l_min -59
_diffrn_reflns_number 322222
_diffrn_reflns_point_group_measured_fraction_full 0.999
_diffrn_reflns_point_group_measured_fraction_max 0.999
_diffrn_reflns_theta_full 25.242
_diffrn_reflns_theta_max 27.526
_diffrn_reflns_theta_min 2.031
_diffrn_source_current 1.4
_diffrn_source_power 0.07
_diffrn_source_voltage 50.0
_exptl_absorpt_coefficient_mu 4.265
_exptl_absorpt_correction_T_max 0.7456
_exptl_absorpt_correction_T_min 0.6333
_exptl_absorpt_correction_type multi-scan
_exptl_absorpt_process_details
;
SADABS-2016/2 (Bruker,2016/2) was used for absorption correction.
wR2(int) was 0.0972 before and 0.0597 after correction.
The Ratio of minimum to maximum transmission is 0.8494.
The \l/2 correction factor is Not present.
;
_exptl_crystal_colour colourless
_exptl_crystal_colour_primary colourless
_exptl_crystal_density_diffrn 1.459
_exptl_crystal_description block
_exptl_crystal_F_000 3416
_exptl_crystal_size_max 0.183
_exptl_crystal_size_mid 0.165
_exptl_crystal_size_min 0.132
_refine_diff_density_max 1.870
_refine_diff_density_min -1.125
_refine_diff_density_rms 0.167
_refine_ls_extinction_method none
_refine_ls_goodness_of_fit_ref 1.058
_refine_ls_hydrogen_treatment constr
_refine_ls_matrix_type full
_refine_ls_number_parameters 170
_refine_ls_number_reflns 4681
_refine_ls_number_restraints 0
_refine_ls_restrained_S_all 1.058
_refine_ls_R_factor_all 0.0572
_refine_ls_R_factor_gt 0.0498
_refine_ls_shift/su_max 0.001
_refine_ls_shift/su_mean 0.000
_refine_ls_structure_factor_coef Fsqd
_refine_ls_weighting_details 'w=1/[\s^2^(Fo^2^)+(0.0642P)^2^+65.9396P] where P=(Fo^2^+2Fc^2^)/3'
_refine_ls_weighting_scheme calc
_refine_ls_wR_factor_gt 0.1338
_refine_ls_wR_factor_ref 0.1411
_reflns_Friedel_coverage 0.000
_reflns_number_gt 4021
_reflns_number_total 4681
_reflns_threshold_expression 'I > 2\s(I)'
_cod_data_source_file d2ra04942b2.cif
_cod_data_source_block eee
_cod_original_cell_volume 8081.0(6)
_cod_original_sg_symbol_H-M 'P 4/n n c'
_cod_database_code 7245673
_shelx_shelxl_version_number 2018/3
_shelx_space_group_comment
;
The symmetry employed for this shelxl refinement is uniquely defined
by the following loop, which should always be used as a source of
symmetry information in preference to the above space-group names.
They are only intended as comments.
;
_shelx_estimated_absorpt_t_max 0.603
_shelx_estimated_absorpt_t_min 0.509
_olex2_refinement_description
;
1. Fixed Uiso
 At 1.2 times of:
  All C(H) groups
 At 1.5 times of:
  All C(H,H,H) groups, All O(H,H) groups
2. Others
 Fixed Sof: H11A(0.25) H11B(0.25) H11C(0.25)
3.a Riding coordinates:
 C4(H4C,H4D,H4E), C11(H11A,H11B,H11C)
3.b Rotating group:
 O2(H2A,H2B), O3(H3A,H3B), O4(H4A,H4B)
3.c Aromatic/amide H refined with riding coordinates:
 C6(H6), C10(H10)
3.d Idealised Me refined as rotating group:
 C1(H1A,H1B,H1C), C2(H2C,H2D,H2E)
;
_smtbx_masks_special_details
;
A solvent mask was calculated and 194 electrons were 
found in a volume of 3020\%A^3^ in 1 void per unit cell. 
This is consistent with the presence of 
5.36[CH3OH] per Asymmetric Unit 
which account for 193 electrons 
per unit cell.
;
_smtbx_masks_void_probe_radius 1.2
_smtbx_masks_void_truncation_radius 1.2
_olex2_submission_special_instructions 'No special instructions were received'

loop_
_space_group_symop_operation_xyz
'x, y, z'
'-x+1/2, -y+1/2, z'
'-y+1/2, x, z'
'y, -x+1/2, z'
'-x+1/2, y, -z+1/2'
'x, -y+1/2, -z+1/2'
'y, x, -z+1/2'
'-y+1/2, -x+1/2, -z+1/2'
'-x, -y, -z'
'x-1/2, y-1/2, -z'
'y-1/2, -x, -z'
'-y, x-1/2, -z'
'x-1/2, -y, z-1/2'
'-x, y-1/2, z-1/2'
'-y, -x, z-1/2'
'y-1/2, x-1/2, z-1/2'

loop_
_atom_site_label
_atom_site_type_symbol
_atom_site_fract_x
_atom_site_fract_y
_atom_site_fract_z
_atom_site_U_iso_or_equiv
_atom_site_adp_type
_atom_site_occupancy
_atom_site_site_symmetry_order
_atom_site_calc_flag
_atom_site_refinement_flags_posn
_atom_site_refinement_flags_adp
_atom_site_refinement_flags_occupancy
_atom_site_disorder_assembly
_atom_site_disorder_group
Dy1 Dy 0.750000 0.750000 0.750000 0.03275(18) Uani 1 8 d S T P . .
Dy2 Dy 0.57117(2) 0.81805(3) 0.69071(2) 0.04037(13) Uani 1 1 d . . . . .
S1 S 0.47279(16) 0.85087(17) 0.63379(4) 0.0558(5) Uani 1 1 d . . . . .
O2 O 0.4966(7) 0.9827(6) 0.68971(17) 0.111(3) Uani 1 1 d . . . . .
H2A H 0.419788 1.005562 0.695167 0.166 Uiso 1 1 d R U . . .
H2B H 0.532123 1.053615 0.683631 0.166 Uiso 1 1 d R U . . .
O3 O 0.4089(5) 0.7405(9) 0.69110(17) 0.111(3) Uani 1 1 d . . . . .
H3A H 0.391078 0.664813 0.696222 0.166 Uiso 1 1 d R U . . .
H3B H 0.338052 0.772214 0.685822 0.166 Uiso 1 1 d R U . . .
O4 O 0.4667(4) 0.8644(5) 0.73379(11) 0.0655(16) Uani 1 1 d . . . . .
H4A H 0.491192 0.835301 0.749480 0.098 Uiso 1 1 d R U . . .
H4B H 0.405742 0.838730 0.732070 0.098 Uiso 1 1 d R U . . .
O5 O 0.6083(3) 0.6870(3) 0.72214(9) 0.0380(9) Uani 1 1 d . . . . .
O6 O 0.750000 0.750000 0.68760(17) 0.0361(18) Uani 1 4 d S T P . .
O7 O 0.6795(4) 0.9046(4) 0.65799(11) 0.0476(12) Uani 1 1 d . . . . .
C1 C 0.4914(14) 1.0725(15) 0.5377(3) 0.189(10) Uani 1 1 d . . . . .
H1A H 0.491958 0.998652 0.536850 0.284 Uiso 1 1 calc R U . . .
H1B H 0.485317 1.099824 0.517958 0.284 Uiso 1 1 calc R U . . .
H1C H 0.433964 1.095180 0.549409 0.284 Uiso 1 1 calc R U . . .
C2 C 0.5878(15) 1.2218(15) 0.5597(4) 0.183(10) Uani 1 1 d . . . . .
H2C H 0.524849 1.238146 0.569887 0.275 Uiso 1 1 calc R U . . .
H2D H 0.593377 1.263428 0.542190 0.275 Uiso 1 1 calc R U . . .
H2E H 0.645220 1.235466 0.572553 0.275 Uiso 1 1 calc R U . . .
C3 C 0.5875(12) 1.1092(16) 0.5512(3) 0.141(7) Uani 1 1 d . . . . .
C4 C 0.6693(12) 1.1034(17) 0.5291(3) 0.169(9) Uani 1 1 d . . . . .
H4C H 0.734617 1.120173 0.537815 0.254 Uiso 1 1 d R U . . .
H4D H 0.655117 1.150203 0.513105 0.254 Uiso 1 1 d R U . . .
H4E H 0.671137 1.034223 0.521615 0.254 Uiso 1 1 d R U . . .
C5 C 0.6137(9) 1.0470(10) 0.5786(2) 0.095(4) Uani 1 1 d . . . . .
C6 C 0.7053(9) 1.0547(8) 0.5916(2) 0.081(3) Uani 1 1 d . . . . .
H6 H 0.755107 1.095894 0.582666 0.097 Uiso 1 1 calc R U . . .
C7 C 0.7304(7) 1.0047(6) 0.61764(16) 0.058(2) Uani 1 1 d . . . . .
C8 C 0.6586(6) 0.9438(6) 0.63205(15) 0.0529(18) Uani 1 1 d . . . . .
C9 C 0.5671(7) 0.9283(7) 0.61775(15) 0.0577(19) Uani 1 1 d . . . . .
C10 C 0.5467(8) 0.9786(8) 0.59144(17) 0.077(3) Uani 1 1 d . . . . .
H10 H 0.484373 0.965471 0.581952 0.092 Uiso 1 1 calc R U . . .
O1 O 0.750000 0.750000 0.5440(5) 0.229(15) Uani 1 4 d S T P . .
C11 C 0.750000 0.750000 0.5783(6) 0.130(11) Uani 1 4 d S T P . .
H11A H 0.750840 0.680290 0.585410 0.195 Uiso 0.25 1 d R U P A -1
H11B H 0.809950 0.785590 0.585410 0.195 Uiso 0.25 1 d R U P A -1
H11C H 0.689200 0.784120 0.585410 0.195 Uiso 0.25 1 d R U P A -1

loop_
_atom_site_aniso_label
_atom_site_aniso_U_11
_atom_site_aniso_U_22
_atom_site_aniso_U_33
_atom_site_aniso_U_23
_atom_site_aniso_U_13
_atom_site_aniso_U_12
Dy1 0.0354(3) 0.0354(3) 0.0274(3) 0.000 0.000 0.000
Dy2 0.04204(19) 0.0488(2) 0.03031(18) 0.00400(12) -0.00294(11) 0.00351(13)
S1 0.0541(11) 0.0715(13) 0.0417(9) 0.0081(9) -0.0093(8) 0.0029(9)
O2 0.118(7) 0.084(5) 0.131(7) -0.031(5) -0.062(6) 0.058(5)
O3 0.047(4) 0.165(8) 0.121(6) 0.066(6) -0.026(4) -0.034(5)
O4 0.054(3) 0.104(5) 0.039(3) 0.009(3) 0.003(2) 0.006(3)
O5 0.040(2) 0.041(2) 0.033(2) 0.0028(17) -0.0046(18) -0.0001(18)
O6 0.040(3) 0.040(3) 0.029(4) 0.000 0.000 0.000
O7 0.053(3) 0.054(3) 0.036(2) 0.013(2) -0.002(2) 0.000(2)
C1 0.178(17) 0.28(3) 0.108(11) 0.126(14) -0.074(11) -0.050(16)
C2 0.19(2) 0.168(18) 0.189(19) 0.122(16) -0.048(15) 0.017(15)
C3 0.127(12) 0.202(18) 0.094(9) 0.103(11) -0.037(9) -0.025(12)
C4 0.148(14) 0.29(3) 0.067(8) 0.088(12) 0.004(8) -0.008(15)
C5 0.086(7) 0.144(11) 0.054(5) 0.054(6) -0.014(5) -0.010(7)
C6 0.094(7) 0.095(7) 0.054(5) 0.038(5) -0.006(5) -0.009(6)
C7 0.071(5) 0.064(5) 0.038(3) 0.014(3) 0.004(3) -0.004(4)
C8 0.065(5) 0.062(5) 0.031(3) 0.011(3) -0.001(3) 0.006(4)
C9 0.066(5) 0.069(5) 0.039(3) 0.012(3) -0.012(3) 0.004(4)
C10 0.085(7) 0.097(7) 0.049(4) 0.028(5) -0.019(4) -0.004(6)
O1 0.29(2) 0.29(2) 0.098(17) 0.000 0.000 0.000
C11 0.157(18) 0.157(18) 0.076(16) 0.000 0.000 0.000

loop_
_atom_type_symbol
_atom_type_description
_atom_type_scat_dispersion_real
_atom_type_scat_dispersion_imag
_atom_type_scat_source
C C 0.0033 0.0016 'International Tables Vol C Tables 4.2.6.8 and 6.1.1.4'
H H 0.0000 0.0000 'International Tables Vol C Tables 4.2.6.8 and 6.1.1.4'
Dy Dy -0.1892 4.4098 'International Tables Vol C Tables 4.2.6.8 and 6.1.1.4'
O O 0.0106 0.0060 'International Tables Vol C Tables 4.2.6.8 and 6.1.1.4'
S S 0.1246 0.1234 'International Tables Vol C Tables 4.2.6.8 and 6.1.1.4'

loop_
_geom_angle_atom_site_label_1
_geom_angle_atom_site_label_2
_geom_angle_atom_site_label_3
_geom_angle
_geom_angle_site_symmetry_1
_geom_angle_site_symmetry_3
_geom_angle_publ_flag
Dy2 Dy1 Dy2 147.629(10) 3_655 5_656 ?
O5 Dy1 Dy2 110.86(10) 3_655 5_656 ?
O5 Dy1 Dy2 110.86(10) 5_656 3_655 ?
O5 Dy1 Dy2 114.78(11) 4_565 5_656 ?
O5 Dy1 Dy2 79.10(11) 2_665 5_656 ?
O5 Dy1 Dy2 91.28(11) 4_565 3_655 ?
O5 Dy1 Dy2 79.10(11) 7_556 3_655 ?
O5 Dy1 Dy2 37.10(10) 5_656 5_656 ?
O5 Dy1 Dy2 91.11(10) 7_556 5_656 ?
O5 Dy1 Dy2 114.78(11) 6_566 3_655 ?
O5 Dy1 Dy2 37.38(11) . 3_655 ?
O5 Dy1 Dy2 91.28(11) 6_566 5_656 ?
O5 Dy1 Dy2 91.11(10) 2_665 3_655 ?
O5 Dy1 Dy2 164.68(11) . 5_656 ?
O5 Dy1 Dy2 164.68(11) 8_666 3_655 ?
O5 Dy1 Dy2 37.38(11) 8_666 5_656 ?
O5 Dy1 Dy2 37.10(10) 3_655 3_655 ?
O5 Dy1 O5 78.3(2) 3_655 7_556 ?
O5 Dy1 O5 75.3(2) 6_566 4_565 ?
O5 Dy1 O5 116.1(2) 3_655 4_565 ?
O5 Dy1 O5 139.7(2) 7_556 4_565 ?
O5 Dy1 O5 73.73(10) 7_556 6_566 ?
O5 Dy1 O5 144.5(2) 5_656 4_565 ?
O5 Dy1 O5 78.3(2) . 6_566 ?
O5 Dy1 O5 75.3(2) 8_666 2_665 ?
O5 Dy1 O5 116.1(2) . 2_665 ?
O5 Dy1 O5 78.3(2) 5_656 2_665 ?
O5 Dy1 O5 73.73(10) 3_655 2_665 ?
O5 Dy1 O5 144.5(2) 7_556 2_665 ?
O5 Dy1 O5 73.73(10) 5_656 7_556 ?
O5 Dy1 O5 139.7(2) 2_665 6_566 ?
O5 Dy1 O5 73.73(10) . 4_565 ?
O5 Dy1 O5 144.5(2) 3_655 6_566 ?
O5 Dy1 O5 73.73(10) . 3_655 ?
O5 Dy1 O5 139.7(2) . 5_656 ?
O5 Dy1 O5 116.1(2) 5_656 6_566 ?
O5 Dy1 O5 73.73(10) 8_666 5_656 ?
O5 Dy1 O5 73.73(10) 2_665 4_565 ?
O5 Dy1 O5 144.5(2) . 8_666 ?
O5 Dy1 O5 139.7(2) 8_666 3_655 ?
O5 Dy1 O5 73.73(10) 8_666 6_566 ?
O5 Dy1 O5 75.3(2) . 7_556 ?
O5 Dy1 O5 75.3(2) 5_656 3_655 ?
O5 Dy1 O5 78.3(2) 8_666 4_565 ?
O5 Dy1 O5 116.1(2) 8_666 7_556 ?
O5 Dy1 O6 58.05(11) . . ?
O5 Dy1 O6 58.04(11) 2_665 . ?
O5 Dy1 O6 121.96(11) 8_666 . ?
O5 Dy1 O6 121.96(11) 3_655 5_656 ?
O5 Dy1 O6 121.96(11) 2_665 5_656 ?
O5 Dy1 O6 58.04(11) 3_655 . ?
O5 Dy1 O6 58.04(11) 5_656 5_656 ?
O5 Dy1 O6 121.96(11) 7_556 . ?
O5 Dy1 O6 58.04(11) 4_565 . ?
O5 Dy1 O6 121.96(11) 5_656 . ?
O5 Dy1 O6 58.04(11) 8_666 5_656 ?
O5 Dy1 O6 121.96(11) 6_566 . ?
O5 Dy1 O6 58.04(11) 7_556 5_656 ?
O5 Dy1 O6 121.95(11) . 5_656 ?
O5 Dy1 O6 58.04(11) 6_566 5_656 ?
O5 Dy1 O6 121.96(11) 4_565 5_656 ?
O6 Dy1 Dy2 42.909(5) . 3_655 ?
O6 Dy1 Dy2 137.091(5) 5_656 3_655 ?
O6 Dy1 Dy2 42.909(5) 5_656 5_656 ?
O6 Dy1 Dy2 137.091(5) . 5_656 ?
O6 Dy1 O6 180.0 . 5_656 ?
Dy2 Dy2 Dy1 61.221(3) 3_655 . ?
Dy2 Dy2 Dy1 61.221(3) 4_565 . ?
Dy2 Dy2 Dy2 90.0 4_565 3_655 ?
S1 Dy2 Dy1 164.72(4) . . ?
S1 Dy2 Dy2 108.34(5) . 3_655 ?
S1 Dy2 Dy2 110.00(4) . 4_565 ?
O2 Dy2 Dy1 119.81(17) . . ?
O2 Dy2 Dy2 90.2(3) . 4_565 ?
O2 Dy2 Dy2 178.88(18) . 3_655 ?
O2 Dy2 S1 70.56(17) . . ?
O2 Dy2 O4 64.0(3) . . ?
O2 Dy2 O6 135.0(3) . . ?
O2 Dy2 O7 137.8(2) . 3_655 ?
O3 Dy2 Dy1 117.67(18) . . ?
O3 Dy2 Dy2 178.6(2) . 4_565 ?
O3 Dy2 Dy2 88.6(3) . 3_655 ?
O3 Dy2 S1 70.87(17) . . ?
O3 Dy2 O2 91.2(4) . . ?
O3 Dy2 O4 66.4(3) . . ?
O3 Dy2 O6 133.6(3) . . ?
O3 Dy2 O7 78.2(3) . 3_655 ?
O4 Dy2 Dy1 80.27(13) . . ?
O4 Dy2 Dy2 113.92(15) . 4_565 ?
O4 Dy2 Dy2 116.88(15) . 3_655 ?
O4 Dy2 S1 115.00(14) . . ?
O4 Dy2 O6 130.6(2) . . ?
O5 Dy2 Dy1 39.18(11) . . ?
O5 Dy2 Dy1 39.26(11) 4_565 . ?
O5 Dy2 Dy2 96.51(12) . 4_565 ?
O5 Dy2 Dy2 39.46(11) . 3_655 ?
O5 Dy2 Dy2 96.48(11) 4_565 3_655 ?
O5 Dy2 Dy2 39.22(10) 4_565 4_565 ?
O5 Dy2 S1 139.28(12) . . ?
O5 Dy2 S1 141.29(12) 4_565 . ?
O5 Dy2 O2 141.6(2) . . ?
O5 Dy2 O2 84.4(2) 4_565 . ?
O5 Dy2 O3 82.2(2) . . ?
O5 Dy2 O3 140.6(2) 4_565 . ?
O5 Dy2 O4 78.83(19) . . ?
O5 Dy2 O4 76.64(18) 4_565 . ?
O5 Dy2 O5 77.6(2) . 4_565 ?
O5 Dy2 O6 64.54(17) . . ?
O5 Dy2 O6 64.39(17) 4_565 . ?
O5 Dy2 O7 129.06(17) . . ?
O5 Dy2 O7 78.00(17) 4_565 . ?
O5 Dy2 O7 128.62(17) 4_565 3_655 ?
O5 Dy2 O7 77.82(17) . 3_655 ?
O6 Dy2 Dy1 50.32(17) . . ?
O6 Dy2 Dy2 45.092(10) . 4_565 ?
O6 Dy2 Dy2 45.091(11) . 3_655 ?
O6 Dy2 S1 114.43(18) . . ?
O7 Dy2 Dy1 100.91(12) 3_655 . ?
O7 Dy2 Dy1 101.32(12) . . ?
O7 Dy2 Dy2 41.49(12) . 4_565 ?
O7 Dy2 Dy2 41.06(11) 3_655 3_655 ?
O7 Dy2 Dy2 101.12(13) . 3_655 ?
O7 Dy2 Dy2 101.02(13) 3_655 4_565 ?
O7 Dy2 S1 67.39(12) 3_655 . ?
O7 Dy2 S1 68.55(13) . . ?
O7 Dy2 O2 78.3(3) . . ?
O7 Dy2 O3 139.3(2) . . ?
O7 Dy2 O4 139.7(2) 3_655 . ?
O7 Dy2 O4 136.1(2) . . ?
O7 Dy2 O6 64.63(17) . . ?
O7 Dy2 O6 64.35(17) 3_655 . ?
O7 Dy2 O7 83.7(3) . 3_655 ?
C7 S1 Dy2 99.4(2) 3_655 . ?
C9 S1 Dy2 98.2(2) . . ?
C9 S1 C7 103.1(4) . 3_655 ?
Dy2 O2 H2A 129.3 . . ?
Dy2 O2 H2B 127.8 . . ?
H2A O2 H2B 102.9 . . ?
Dy2 O3 H3A 127.8 . . ?
Dy2 O3 H3B 129.0 . . ?
H3A O3 H3B 103.3 . . ?
Dy2 O4 H4A 109.8 . . ?
Dy2 O4 H4B 110.0 . . ?
H4A O4 H4B 104.0 . . ?
Dy2 O5 Dy1 103.72(17) . . ?
Dy2 O5 Dy1 103.36(17) 3_655 . ?
Dy2 O5 Dy2 101.33(17) . 3_655 ?
Dy2 O6 Dy1 86.77(17) . . ?
Dy2 O6 Dy1 86.77(17) 4_565 . ?
Dy2 O6 Dy1 86.77(17) 3_655 . ?
Dy2 O6 Dy1 86.77(17) 2_665 . ?
Dy2 O6 Dy2 89.82(2) . 3_655 ?
Dy2 O6 Dy2 89.82(2) 4_565 2_665 ?
Dy2 O6 Dy2 89.82(2) 3_655 2_665 ?
Dy2 O6 Dy2 173.5(3) 4_565 3_655 ?
Dy2 O6 Dy2 173.5(3) . 2_665 ?
Dy2 O6 Dy2 89.82(2) . 4_565 ?
Dy2 O7 Dy2 97.46(17) . 4_565 ?
C8 O7 Dy2 132.1(5) . 4_565 ?
C8 O7 Dy2 129.1(5) . . ?
H1A C1 H1B 109.5 . . ?
H1A C1 H1C 109.5 . . ?
H1B C1 H1C 109.5 . . ?
C3 C1 H1A 109.5 . . ?
C3 C1 H1B 109.5 . . ?
C3 C1 H1C 109.5 . . ?
H2C C2 H2D 109.5 . . ?
H2C C2 H2E 109.5 . . ?
H2D C2 H2E 109.5 . . ?
C3 C2 H2C 109.5 . . ?
C3 C2 H2D 109.5 . . ?
C3 C2 H2E 109.5 . . ?
C1 C3 C2 114.9(16) . . ?
C1 C3 C5 110.8(12) . . ?
C2 C3 C5 107.8(14) . . ?
C4 C3 C1 108.7(16) . . ?
C4 C3 C2 102.9(15) . . ?
C4 C3 C5 111.5(13) . . ?
C3 C4 H4C 110.6 . . ?
C3 C4 H4D 109.9 . . ?
C3 C4 H4E 107.8 . . ?
H4C C4 H4D 109.5 . . ?
H4C C4 H4E 109.5 . . ?
H4D C4 H4E 109.5 . . ?
C6 C5 C3 121.3(11) . . ?
C6 C5 C10 115.5(8) . . ?
C10 C5 C3 123.2(10) . . ?
C5 C6 H6 118.3 . . ?
C5 C6 C7 123.4(9) . . ?
C7 C6 H6 118.3 . . ?
C6 C7 S1 119.1(7) . 4_565 ?
C6 C7 C8 120.6(8) . . ?
C8 C7 S1 120.2(6) . 4_565 ?
O7 C8 C7 120.2(7) . . ?
O7 C8 C9 123.2(7) . . ?
C9 C8 C7 116.6(7) . . ?
C8 C9 S1 120.0(5) . . ?
C8 C9 C10 120.2(9) . . ?
C10 C9 S1 119.7(7) . . ?
C5 C10 C9 123.2(9) . . ?
C5 C10 H10 118.4 . . ?
C9 C10 H10 118.4 . . ?
O1 C11 H11A 109.5 . . ?
O1 C11 H11B 109.5 . . ?
O1 C11 H11C 109.5 . . ?
H11A C11 H11B 109.5 . . ?
H11A C11 H11C 109.5 . . ?
H11B C11 H11C 109.5 . . ?

loop_
_geom_bond_atom_site_label_1
_geom_bond_atom_site_label_2
_geom_bond_distance
_geom_bond_site_symmetry_2
_geom_bond_publ_flag
Dy1 Dy2 3.7244(3) 5_656 ?
Dy1 Dy2 3.7244(3) 3_655 ?
Dy1 O5 2.422(4) 7_556 ?
Dy1 O5 2.422(4) 3_655 ?
Dy1 O5 2.422(5) 2_665 ?
Dy1 O5 2.422(4) 4_565 ?
Dy1 O5 2.422(4) 5_656 ?
Dy1 O5 2.422(4) 6_566 ?
Dy1 O5 2.422(4) . ?
Dy1 O5 2.422(5) 8_666 ?
Dy1 O6 2.871(8) . ?
Dy1 O6 2.871(8) 5_656 ?
Dy2 Dy2 3.5860(5) 4_565 ?
Dy2 Dy2 3.5861(5) 3_655 ?
Dy2 S1 2.9580(18) . ?
Dy2 O2 2.396(7) . ?
Dy2 O3 2.383(7) . ?
Dy2 O4 2.495(5) . ?
Dy2 O5 2.324(4) 4_565 ?
Dy2 O5 2.312(4) . ?
Dy2 O6 2.5398(6) . ?
Dy2 O7 2.375(5) . ?
Dy2 O7 2.396(5) 3_655 ?
S1 C7 1.786(9) 3_655 ?
S1 C9 1.777(10) . ?
O2 H2A 1.0913 . ?
O2 H2B 1.0878 . ?
O3 H3A 1.0577 . ?
O3 H3B 1.0570 . ?
O4 H4A 0.8808 . ?
O4 H4B 0.8800 . ?
O7 C8 1.331(8) . ?
C1 H1A 0.9800 . ?
C1 H1B 0.9800 . ?
C1 H1C 0.9800 . ?
C1 C3 1.50(2) . ?
C2 H2C 0.9800 . ?
C2 H2D 0.9800 . ?
C2 H2E 0.9800 . ?
C2 C3 1.54(3) . ?
C3 C4 1.49(2) . ?
C3 C5 1.547(13) . ?
C4 H4C 0.9801 . ?
C4 H4D 0.9798 . ?
C4 H4E 0.9798 . ?
C5 C6 1.357(15) . ?
C5 C10 1.400(15) . ?
C6 H6 0.9500 . ?
C6 C7 1.409(11) . ?
C7 C8 1.413(11) . ?
C8 C9 1.395(11) . ?
C9 C10 1.408(10) . ?
C10 H10 0.9500 . ?
O1 C11 1.58(3) . ?
C11 H11A 0.9800 . ?
C11 H11B 0.9800 . ?
C11 H11C 0.9800 . ?

loop_
_geom_torsion_atom_site_label_1
_geom_torsion_atom_site_label_2
_geom_torsion_atom_site_label_3
_geom_torsion_atom_site_label_4
_geom_torsion
_geom_torsion_site_symmetry_1
_geom_torsion_site_symmetry_2
_geom_torsion_site_symmetry_3
_geom_torsion_site_symmetry_4
_geom_torsion_publ_flag
Dy2 S1 C9 C8 7.0(7) . . . . ?
Dy2 S1 C9 C10 -169.3(7) . . . . ?
Dy2 O7 C8 C7 7.4(12) 4_565 . . . ?
Dy2 O7 C8 C7 171.2(6) . . . . ?
Dy2 O7 C8 C9 -8.5(12) . . . . ?
Dy2 O7 C8 C9 -172.4(6) 4_565 . . . ?
S1 C7 C8 O7 1.4(12) 4_565 . . . ?
S1 C7 C8 C9 -178.8(6) 4_565 . . . ?
S1 C9 C10 C5 174.9(10) . . . . ?
O7 C8 C9 S1 -1.4(12) . . . . ?
O7 C8 C9 C10 174.9(8) . . . . ?
C1 C3 C5 C6 168.7(16) . . . . ?
C1 C3 C5 C10 -10(2) . . . . ?
C2 C3 C5 C6 -65(2) . . . . ?
C2 C3 C5 C10 116.2(16) . . . . ?
C3 C5 C6 C7 175.7(14) . . . . ?
C3 C5 C10 C9 -174.5(14) . . . . ?
C4 C3 C5 C6 47(2) . . . . ?
C4 C3 C5 C10 -131.6(16) . . . . ?
C5 C6 C7 S1 -176.1(11) . . . 4_565 ?
C5 C6 C7 C8 -1.0(18) . . . . ?
C6 C5 C10 C9 6.4(19) . . . . ?
C6 C7 C8 O7 -173.6(9) . . . . ?
C6 C7 C8 C9 6.1(14) . . . . ?
C7 S1 C9 C8 -94.7(7) 3_655 . . . ?
C7 S1 C9 C10 89.0(8) 3_655 . . . ?
C7 C8 C9 S1 178.8(6) . . . . ?
C7 C8 C9 C10 -4.9(13) . . . . ?
C8 C9 C10 C5 -1.4(16) . . . . ?
C10 C5 C6 C7 -5(2) . . . . ?

loop_
_smtbx_masks_void_nr
_smtbx_masks_void_average_x
_smtbx_masks_void_average_y
_smtbx_masks_void_average_z
_smtbx_masks_void_volume
_smtbx_masks_void_count_electrons
_smtbx_masks_void_content
1 -0.685 -0.709 0.250 1510.1 96.9 '2.4 DMF'
2 0.635 -0.845 0.750 1510.1 95.3 '2.4 DMF'
